data_4508827
loop_
_publ_author_name
'Basavoju, Srinivas'
'Bostr\"om, Dan'
'Velaga, Sitaram P.'

_publ_section_title
;
 Pharmaceutical Cocrystal and Salts of Norfloxacin
;
_journal_issue 12
_journal_name_full 'Crystal Growth &amp; Design'
_journal_page_first 2699
_journal_paper_doi 10.1021/cg060327x
_journal_volume 6
_journal_year 2006
_chemical_formula_moiety 'C16 H19 F N3 O3, 0.5(C4 H4 O4), H2 O'
_chemical_formula_sum 'C18 H23 F N3 O6'
_chemical_formula_weight 396.39
_chemical_name_common 'norfloxacin (succinate)0.5 hydrate'
_chemical_name_systematic 'norfloxacin (succinate)0.5 hydrate'
_space_group_IT_number 2
_symmetry_cell_setting triclinic
_symmetry_space_group_name_Hall '-P 1'
_symmetry_space_group_name_H-M 'P -1'
_atom_sites_solution_hydrogens geom
_atom_sites_solution_primary direct
_atom_sites_solution_secondary difmap
_audit_creation_method SHELXL-97
_cell_angle_alpha 93.690(2)
_cell_angle_beta 93.262(2)
_cell_angle_gamma 110.885(2)
_cell_formula_units_Z 2
_cell_length_a 6.8086(2)
_cell_length_b 9.3743(3)
_cell_length_c 15.5127(4)
_cell_measurement_reflns_used 5448
_cell_measurement_temperature 150(2)
_cell_measurement_theta_max 30.317
_cell_measurement_theta_min 3.134
_cell_volume 919.75(5)
_computing_structure_refinement 'SHELXL-97 (Sheldrick, 1997)'
_diffrn_ambient_temperature 150(2)
_diffrn_measured_fraction_theta_full 0.995
_diffrn_measured_fraction_theta_max 0.995
_diffrn_measurement_device_type KappaCCD
_diffrn_measurement_method 'phi and omega scans'
_diffrn_radiation_monochromator graphite
_diffrn_radiation_source 'fine-focus sealed tube'
_diffrn_radiation_type MoK\a
_diffrn_radiation_wavelength 0.71073
_diffrn_reflns_av_R_equivalents 0.0000
_diffrn_reflns_av_sigmaI/netI 0.0540
_diffrn_reflns_limit_h_max 9
_diffrn_reflns_limit_h_min 0
_diffrn_reflns_limit_k_max 12
_diffrn_reflns_limit_k_min -13
_diffrn_reflns_limit_l_max 21
_diffrn_reflns_limit_l_min -21
_diffrn_reflns_number 5555
_diffrn_reflns_theta_full 30.36
_diffrn_reflns_theta_max 30.36
_diffrn_reflns_theta_min 3.21
_exptl_absorpt_coefficient_mu 0.115
_exptl_absorpt_correction_type none
_exptl_crystal_colour 'light yellow'
_exptl_crystal_density_diffrn 1.431
_exptl_crystal_density_method 'not measured'
_exptl_crystal_description 'rectangular needles'
_exptl_crystal_F_000 418.0
_exptl_crystal_size_max 0.26
_exptl_crystal_size_mid 0.20
_exptl_crystal_size_min 0.18
_refine_diff_density_max 0.516
_refine_diff_density_min -0.451
_refine_diff_density_rms 0.057
_refine_ls_extinction_method none
_refine_ls_goodness_of_fit_ref 1.067
_refine_ls_hydrogen_treatment mixed
_refine_ls_matrix_type full
_refine_ls_number_parameters 273
_refine_ls_number_reflns 5529
_refine_ls_number_restraints 0
_refine_ls_restrained_S_all 1.067
_refine_ls_R_factor_all 0.0823
_refine_ls_R_factor_gt 0.0596
_refine_ls_shift/su_max 0.000
_refine_ls_shift/su_mean 0.000
_refine_ls_structure_factor_coef Fsqd
_refine_ls_weighting_details 'calc w=1/[\s^2^(Fo^2^)+(0.0477P)^2^+0.3821P] where P=(Fo^2^+2Fc^2^)/3'
_refine_ls_weighting_scheme calc
_refine_ls_wR_factor_gt 0.1267
_refine_ls_wR_factor_ref 0.1391
_reflns_number_gt 4268
_reflns_number_total 5555
_reflns_threshold_expression >2sigma(I)
_cod_data_source_file cg060327xsup1.cif
_cod_data_source_block norfloxacin(succinate)0.5hydrate
_cod_original_formula_sum 'C18 H23 F N3 O6 '
_cod_database_code 4508827

loop_
_symmetry_equiv_pos_as_xyz
'x, y, z'
'-x, -y, -z'

loop_
_atom_site_label
_atom_site_type_symbol
_atom_site_fract_x
_atom_site_fract_y
_atom_site_fract_z
_atom_site_U_iso_or_equiv
_atom_site_adp_type
_atom_site_occupancy
_atom_site_symmetry_multiplicity
_atom_site_calc_flag
_atom_site_refinement_flags
O6 O -0.0510(2) -0.17974(17) 0.12452(9) 0.0457(4) Uani 1 1 d .
C18 C 0.5861(3) 0.21168(18) -0.02968(10) 0.0262(3) Uani 1 1 d .
C17 C 0.5682(4) 0.0452(2) -0.03043(16) 0.0505(6) Uani 1 1 d .
H20 H 0.5169 -0.0041 -0.0884 0.061 Uiso 1 1 calc R
H21 H 0.7085 0.0432 -0.0184 0.061 Uiso 1 1 calc R
O4 O 0.42797(18) 0.24521(13) -0.01398(7) 0.0296(3) Uani 1 1 d .
O5 O 0.75921(18) 0.30698(13) -0.04738(7) 0.0303(3) Uani 1 1 d .
H19 H 0.364(3) 0.386(2) 0.0537(12) 0.036(5) Uiso 1 1 d .
H17 H 0.286(3) 0.520(2) 0.0691(13) 0.043(5) Uiso 1 1 d .
H18 H 0.323(4) -0.040(3) 0.6933(17) 0.082(9) Uiso 1 1 d .
H22 H -0.185(6) -0.188(4) 0.076(2) 0.130(13) Uiso 1 1 d .
H23 H 0.035(5) -0.239(4) 0.092(2) 0.102(10) Uiso 1 1 d .
F1 F 0.48440(15) 0.45075(9) 0.39839(6) 0.0287(2) Uani 1 1 d .
C5 C 0.2847(2) 0.07622(16) 0.47984(9) 0.0177(3) Uani 1 1 d .
O3 O 0.36984(17) 0.09095(13) 0.63133(7) 0.0270(3) Uani 1 1 d .
N1 N 0.07888(19) -0.17160(13) 0.40609(8) 0.0195(3) Uani 1 1 d .
C10 C 0.1827(2) -0.01413(16) 0.40286(9) 0.0176(3) Uani 1 1 d .
O1 O 0.0937(2) -0.37607(14) 0.63507(8) 0.0382(3) Uani 1 1 d .
C2 C 0.1785(2) -0.15324(17) 0.55773(10) 0.0220(3) Uani 1 1 d .
C4 C 0.2828(2) 0.00870(17) 0.56158(9) 0.0206(3) Uani 1 1 d .
C8 C 0.2937(2) 0.20887(16) 0.32094(9) 0.0188(3) Uani 1 1 d .
O2 O 0.26677(19) -0.14943(15) 0.70848(7) 0.0325(3) Uani 1 1 d .
C9 C 0.1887(2) 0.05309(16) 0.32410(9) 0.0189(3) Uani 1 1 d .
H3 H 0.1213 -0.0078 0.2736 0.023 Uiso 1 1 calc R
C6 C 0.3887(2) 0.23476(16) 0.47666(9) 0.0201(3) Uani 1 1 d .
H2 H 0.4559 0.2967 0.5269 0.024 Uiso 1 1 calc R
N3 N 0.3125(2) 0.43974(15) 0.09493(8) 0.0230(3) Uani 1 1 d .
C7 C 0.3905(2) 0.29669(16) 0.40022(9) 0.0203(3) Uani 1 1 d .
N2 N 0.29914(19) 0.28382(14) 0.24601(8) 0.0212(3) Uani 1 1 d .
C1 C 0.0827(2) -0.23525(17) 0.48082(10) 0.0222(3) Uani 1 1 d .
H1 H 0.0168 -0.3409 0.4804 0.027 Uiso 1 1 calc R
C11 C 0.5033(2) 0.37643(17) 0.21718(9) 0.0215(3) Uani 1 1 d .
H5 H 0.5540 0.3127 0.1796 0.026 Uiso 1 1 calc R
H4 H 0.6058 0.4188 0.2669 0.026 Uiso 1 1 calc R
C14 C 0.1457(2) 0.20843(16) 0.17212(9) 0.0216(3) Uani 1 1 d .
H11 H 0.0141 0.1428 0.1921 0.026 Uiso 1 1 calc R
H10 H 0.1991 0.1458 0.1350 0.026 Uiso 1 1 calc R
C15 C -0.0247(2) -0.27282(17) 0.32688(10) 0.0245(3) Uani 1 1 d .
H12 H -0.0936 -0.2211 0.2905 0.029 Uiso 1 1 calc R
H13 H -0.1319 -0.3653 0.3427 0.029 Uiso 1 1 calc R
C13 C 0.1101(2) 0.33215(17) 0.12259(10) 0.0232(3) Uani 1 1 d .
H8 H 0.0127 0.2851 0.0719 0.028 Uiso 1 1 calc R
H9 H 0.0469 0.3891 0.1590 0.028 Uiso 1 1 calc R
C3 C 0.1737(2) -0.2378(2) 0.63581(10) 0.0279(3) Uani 1 1 d .
C12 C 0.4786(2) 0.50469(17) 0.16886(9) 0.0232(3) Uani 1 1 d .
H6 H 0.4392 0.5731 0.2079 0.028 Uiso 1 1 calc R
H7 H 0.6117 0.5633 0.1471 0.028 Uiso 1 1 calc R
C16 C 0.1343(3) -0.31539(19) 0.27647(11) 0.0327(4) Uani 1 1 d .
H15 H 0.0632 -0.3810 0.2254 0.049 Uiso 1 1 calc R
H16 H 0.2009 -0.3680 0.3121 0.049 Uiso 1 1 calc R
H14 H 0.2392 -0.2240 0.2600 0.049 Uiso 1 1 calc R

loop_
_atom_site_aniso_label
_atom_site_aniso_U_11
_atom_site_aniso_U_22
_atom_site_aniso_U_33
_atom_site_aniso_U_23
_atom_site_aniso_U_13
_atom_site_aniso_U_12
O6 0.0418(8) 0.0543(9) 0.0410(7) -0.0014(6) 0.0016(6) 0.0186(7)
C18 0.0353(9) 0.0214(8) 0.0262(7) 0.0066(6) 0.0076(6) 0.0141(7)
C17 0.0617(13) 0.0262(10) 0.0763(15) 0.0203(10) 0.0393(12) 0.0237(9)
O4 0.0334(6) 0.0248(6) 0.0344(6) 0.0046(5) 0.0083(5) 0.0140(5)
O5 0.0294(6) 0.0237(6) 0.0400(6) 0.0114(5) 0.0025(5) 0.0108(5)
F1 0.0383(5) 0.0135(4) 0.0289(5) 0.0022(3) 0.0040(4) 0.0024(4)
C5 0.0167(6) 0.0185(7) 0.0204(7) 0.0038(5) 0.0044(5) 0.0086(5)
O3 0.0294(6) 0.0308(6) 0.0214(5) 0.0041(4) -0.0007(4) 0.0117(5)
N1 0.0202(6) 0.0140(6) 0.0250(6) 0.0036(5) 0.0054(5) 0.0060(5)
C10 0.0160(6) 0.0146(6) 0.0238(7) 0.0026(5) 0.0054(5) 0.0066(5)
O1 0.0394(7) 0.0328(7) 0.0458(7) 0.0228(6) 0.0072(6) 0.0134(6)
C2 0.0195(7) 0.0243(8) 0.0270(7) 0.0101(6) 0.0075(6) 0.0115(6)
C4 0.0170(7) 0.0254(8) 0.0233(7) 0.0052(6) 0.0046(5) 0.0116(6)
C8 0.0192(7) 0.0178(7) 0.0203(7) 0.0042(5) 0.0048(5) 0.0069(5)
O2 0.0335(6) 0.0418(7) 0.0281(6) 0.0154(5) 0.0055(5) 0.0182(6)
C9 0.0185(7) 0.0176(7) 0.0204(7) 0.0014(5) 0.0032(5) 0.0062(5)
C6 0.0195(7) 0.0186(7) 0.0219(7) 0.0000(5) 0.0018(5) 0.0070(6)
N3 0.0284(7) 0.0189(6) 0.0241(6) 0.0065(5) 0.0037(5) 0.0106(5)
C7 0.0215(7) 0.0126(6) 0.0251(7) 0.0024(5) 0.0043(6) 0.0039(5)
N2 0.0206(6) 0.0197(6) 0.0204(6) 0.0057(5) 0.0017(5) 0.0032(5)
C1 0.0206(7) 0.0181(7) 0.0315(8) 0.0091(6) 0.0078(6) 0.0094(6)
C11 0.0195(7) 0.0195(7) 0.0243(7) 0.0069(6) 0.0033(6) 0.0047(6)
C14 0.0242(7) 0.0175(7) 0.0208(7) 0.0036(5) 0.0019(6) 0.0045(6)
C15 0.0265(8) 0.0149(7) 0.0294(8) 0.0005(6) 0.0034(6) 0.0041(6)
C13 0.0226(7) 0.0220(7) 0.0254(7) 0.0035(6) 0.0021(6) 0.0082(6)
C3 0.0233(8) 0.0342(9) 0.0328(8) 0.0152(7) 0.0082(6) 0.0157(7)
C12 0.0244(7) 0.0190(7) 0.0249(7) 0.0049(6) 0.0024(6) 0.0058(6)
C16 0.0397(9) 0.0237(8) 0.0351(9) -0.0021(7) 0.0081(7) 0.0121(7)

loop_
_atom_type_symbol
_atom_type_description
_atom_type_scat_dispersion_real
_atom_type_scat_dispersion_imag
_atom_type_scat_source
C C 0.0033 0.0016 'International Tables Vol C Tables 4.2.6.8 and 6.1.1.4'
H H 0.0000 0.0000 'International Tables Vol C Tables 4.2.6.8 and 6.1.1.4'
F F 0.0171 0.0103 'International Tables Vol C Tables 4.2.6.8 and 6.1.1.4'
N N 0.0061 0.0033 'International Tables Vol C Tables 4.2.6.8 and 6.1.1.4'
O O 0.0106 0.0060 'International Tables Vol C Tables 4.2.6.8 and 6.1.1.4'

loop_
_geom_angle_atom_site_label_1
_geom_angle_atom_site_label_2
_geom_angle_atom_site_label_3
_geom_angle
_geom_angle_site_symmetry_1
H22 O6 H23 105(2) .
O4 C18 O5 124.11(14) .
O4 C18 C17 118.84(15) .
O5 C18 C17 117.02(15) .
C17 C17 C18 116.1(2) 2_655
C17 C17 H20 108.3 2_655
C18 C17 H20 108.3 .
C17 C17 H21 108.3 2_655
C18 C17 H21 108.3 .
H20 C17 H21 107.4 .
C6 C5 C10 118.77(12) .
C6 C5 C4 119.99(13) .
C10 C5 C4 121.25(13) .
C1 N1 C10 120.22(12) .
C1 N1 C15 118.53(12) .
C10 N1 C15 121.12(11) .
N1 C10 C9 120.86(12) .
N1 C10 C5 118.74(12) .
C9 C10 C5 120.39(13) .
C1 C2 C4 120.30(13) .
C1 C2 C3 118.36(14) .
C4 C2 C3 121.33(14) .
O3 C4 C2 123.07(13) .
O3 C4 C5 121.14(13) .
C2 C4 C5 115.79(13) .
C9 C8 N2 123.74(13) .
C9 C8 C7 117.24(12) .
N2 C8 C7 118.92(12) .
C3 O2 H18 107.5(15) .
C8 C9 C10 120.71(13) .
C8 C9 H3 119.6 .
C10 C9 H3 119.6 .
C7 C6 C5 119.64(13) .
C7 C6 H2 120.2 .
C5 C6 H2 120.2 .
C13 N3 C12 112.49(11) .
C13 N3 H19 108.8(12) .
C12 N3 H19 108.1(11) .
C13 N3 H17 108.8(13) .
C12 N3 H17 109.5(12) .
H19 N3 H17 109.0(16) .
C6 C7 F1 119.20(13) .
C6 C7 C8 123.22(13) .
F1 C7 C8 117.56(12) .
C8 N2 C14 119.45(12) .
C8 N2 C11 119.34(12) .
C14 N2 C11 111.12(11) .
N1 C1 C2 123.62(13) .
N1 C1 H1 118.2 .
C2 C1 H1 118.2 .
N2 C11 C12 109.33(12) .
N2 C11 H5 109.8 .
C12 C11 H5 109.8 .
N2 C11 H4 109.8 .
C12 C11 H4 109.8 .
H5 C11 H4 108.3 .
N2 C14 C13 107.75(12) .
N2 C14 H11 110.2 .
C13 C14 H11 110.2 .
N2 C14 H10 110.2 .
C13 C14 H10 110.2 .
H11 C14 H10 108.5 .
N1 C15 C16 111.09(13) .
N1 C15 H12 109.4 .
C16 C15 H12 109.4 .
N1 C15 H13 109.4 .
C16 C15 H13 109.4 .
H12 C15 H13 108.0 .
N3 C13 C14 111.24(12) .
N3 C13 H8 109.4 .
C14 C13 H8 109.4 .
N3 C13 H9 109.4 .
C14 C13 H9 109.4 .
H8 C13 H9 108.0 .
O1 C3 O2 121.57(14) .
O1 C3 C2 123.73(16) .
O2 C3 C2 114.70(14) .
N3 C12 C11 109.83(12) .
N3 C12 H6 109.7 .
C11 C12 H6 109.7 .
N3 C12 H7 109.7 .
C11 C12 H7 109.7 .
H6 C12 H7 108.2 .
C15 C16 H15 109.5 .
C15 C16 H16 109.5 .
H15 C16 H16 109.5 .
C15 C16 H14 109.5 .
H15 C16 H14 109.5 .
H16 C16 H14 109.5 .

loop_
_geom_bond_atom_site_label_1
_geom_bond_atom_site_label_2
_geom_bond_distance
_geom_bond_site_symmetry_2
O6 H22 1.13(4) .
O6 H23 1.07(3) .
C18 O4 1.2566(19) .
C18 O5 1.2570(19) .
C18 C17 1.521(2) .
C17 C17 1.454(4) 2_655
C17 H20 0.9700 .
C17 H21 0.9700 .
F1 C7 1.3581(16) .
C5 C6 1.406(2) .
C5 C10 1.4077(19) .
C5 C4 1.4520(19) .
O3 C4 1.2689(18) .
N1 C1 1.3407(18) .
N1 C10 1.3967(18) .
N1 C15 1.4771(19) .
C10 C9 1.406(2) .
O1 C3 1.213(2) .
C2 C1 1.369(2) .
C2 C4 1.424(2) .
C2 C3 1.485(2) .
C8 C9 1.384(2) .
C8 N2 1.3920(18) .
C8 C7 1.420(2) .
O2 C3 1.335(2) .
O2 H18 1.01(3) .
C9 H3 0.9300 .
C6 C7 1.352(2) .
C6 H2 0.9300 .
N3 C13 1.494(2) .
N3 C12 1.4956(19) .
N3 H19 0.94(2) .
N3 H17 0.94(2) .
N2 C14 1.4621(18) .
N2 C11 1.4652(18) .
C1 H1 0.9300 .
C11 C12 1.511(2) .
C11 H5 0.9700 .
C11 H4 0.9700 .
C14 C13 1.513(2) .
C14 H11 0.9700 .
C14 H10 0.9700 .
C15 C16 1.519(2) .
C15 H12 0.9700 .
C15 H13 0.9700 .
C13 H8 0.9700 .
C13 H9 0.9700 .
C12 H6 0.9700 .
C12 H7 0.9700 .
C16 H15 0.9600 .
C16 H16 0.9600 .
C16 H14 0.9600 .
